data_4102977
loop_
_publ_author_name
'Chung-Chih Tsai'
'Wei-Chih Shih'
'Cyong-Hui Fang'
'Chia-Yi Li'
'Tiow-Gan Ong'
'Glenn P. A. Yap'

_publ_section_title
;
 Bimetallic Nickel Aluminun Mediated Para-Selective Alkenylation of
 Pyridine: Direct Observation of \h2,\h1-Pyridine Ni(0)-Al(III)
 Intermediates Prior to C-H Bond Activation
;
_journal_name_full 'Journal of the American Chemical Society'
_journal_page_first 11887
_journal_page_last 11889
_journal_paper_doi 10.1021/ja1061246
_journal_volume 132
_journal_year 2010
_chemical_formula_sum 'C48 H76 Al N7 Ni O'
_chemical_formula_weight 852.85
_chemical_name_systematic
;
 ?
;
_space_group_IT_number 14
_symmetry_cell_setting monoclinic
_symmetry_space_group_name_Hall '-P 2ybc'
_symmetry_space_group_name_H-M 'P 1 21/c 1'
_atom_sites_solution_hydrogens geom
_atom_sites_solution_primary direct
_atom_sites_solution_secondary difmap
_audit_creation_method SHELXL-97
_cell_angle_alpha 90.00
_cell_angle_beta 96.805(2)
_cell_angle_gamma 90.00
_cell_formula_units_Z 4
_cell_length_a 19.7429(5)
_cell_length_b 13.5697(4)
_cell_length_c 18.3723(5)
_cell_measurement_reflns_used 9832
_cell_measurement_temperature 100(2)
_cell_measurement_theta_max 27.03
_cell_measurement_theta_min 2.70
_cell_volume 4887.4(2)
_computing_cell_refinement 'SAINT (Bruker, 2002)'
_computing_data_collection 'SMART (Bruker, 2002)'
_computing_data_reduction SAINT
_computing_molecular_graphics 'SHELXTL (Sheldrick, 2001)'
_computing_publication_material 'SHELXTL (Sheldrick, 2001)'
_computing_structure_refinement 'SHELXL-97 (Sheldrick, 1997)'
_computing_structure_solution 'SHELXS-97 (Sheldrick, 1990)'
_diffrn_ambient_temperature 100(2)
_diffrn_detector_area_resol_mean 836.6
_diffrn_measured_fraction_theta_full 0.999
_diffrn_measured_fraction_theta_max 0.998
_diffrn_measurement_device_type 'Bruker AXS APEX diffractometer'
_diffrn_measurement_method \w
_diffrn_radiation_monochromator graphite
_diffrn_radiation_source 'fine-focus sealed tube'
_diffrn_radiation_type MoK\a
_diffrn_radiation_wavelength 0.71073
_diffrn_reflns_av_R_equivalents 0.0467
_diffrn_reflns_av_sigmaI/netI 0.0406
_diffrn_reflns_limit_h_max 25
_diffrn_reflns_limit_h_min -24
_diffrn_reflns_limit_k_max 17
_diffrn_reflns_limit_k_min -17
_diffrn_reflns_limit_l_max 23
_diffrn_reflns_limit_l_min -22
_diffrn_reflns_number 60922
_diffrn_reflns_theta_full 25.00
_diffrn_reflns_theta_max 27.10
_diffrn_reflns_theta_min 1.87
_diffrn_standards_decay_% 1
_diffrn_standards_interval_count 0
_diffrn_standards_interval_time 0
_diffrn_standards_number 0
_exptl_absorpt_coefficient_mu 0.456
_exptl_absorpt_correction_T_max 0.8946
_exptl_absorpt_correction_T_min 0.8754
_exptl_absorpt_correction_type multi-scan
_exptl_absorpt_process_details 'SADABS (Sheldrick, 2003)'
_exptl_crystal_colour red
_exptl_crystal_density_diffrn 1.159
_exptl_crystal_density_method 'not measured'
_exptl_crystal_description prism
_exptl_crystal_F_000 1848
_exptl_crystal_size_max 0.30
_exptl_crystal_size_mid 0.28
_exptl_crystal_size_min 0.25
_refine_diff_density_max 0.469
_refine_diff_density_min -0.362
_refine_diff_density_rms 0.057
_refine_ls_extinction_method none
_refine_ls_goodness_of_fit_ref 1.011
_refine_ls_hydrogen_treatment mixed
_refine_ls_matrix_type full
_refine_ls_number_parameters 572
_refine_ls_number_reflns 10774
_refine_ls_number_restraints 131
_refine_ls_restrained_S_all 1.005
_refine_ls_R_factor_all 0.0590
_refine_ls_R_factor_gt 0.0389
_refine_ls_shift/su_max 0.001
_refine_ls_shift/su_mean 0.000
_refine_ls_structure_factor_coef Fsqd
_refine_ls_weighting_details 'calc w=1/[\s^2^(Fo^2^)+(0.0464P)^2^+2.3792P] where P=(Fo^2^+2Fc^2^)/3'
_refine_ls_weighting_scheme calc
_refine_ls_wR_factor_gt 0.0913
_refine_ls_wR_factor_ref 0.1018
_reflns_number_gt 8285
_reflns_number_total 10774
_reflns_threshold_expression >2sigma(I)
_cod_data_source_file ja1061246_si_001.cif
_cod_data_source_block i12041
_cod_database_code 4102977

loop_
_symmetry_equiv_pos_as_xyz
'x, y, z'
'-x, y+1/2, -z+1/2'
'-x, -y, -z'
'x, -y-1/2, z-1/2'

loop_
_atom_site_label
_atom_site_type_symbol
_atom_site_fract_x
_atom_site_fract_y
_atom_site_fract_z
_atom_site_U_iso_or_equiv
_atom_site_adp_type
_atom_site_occupancy
_atom_site_symmetry_multiplicity
_atom_site_calc_flag
_atom_site_refinement_flags
_atom_site_disorder_assembly
_atom_site_disorder_group
Ni Ni 0.260917(11) 0.082478(16) 0.443549(12) 0.01859(7) Uani 1 1 d . . .
Al Al 0.19603(3) -0.05595(4) 0.17921(3) 0.02437(13) Uani 1 1 d . . .
N1 N 0.12082(7) 0.06703(11) 0.49348(8) 0.0204(3) Uani 1 1 d . . .
N2 N 0.16052(7) 0.21359(11) 0.49887(8) 0.0208(3) Uani 1 1 d . . .
N3 N 0.14946(8) 0.32357(12) 0.36259(9) 0.0259(3) Uani 1 1 d . . .
H3 H 0.1431(10) 0.2625(17) 0.3689(11) 0.031 Uiso 1 1 d . . .
N4 N 0.34001(8) 0.04390(11) 0.58717(8) 0.0218(3) Uani 1 1 d . . .
N5 N 0.30120(8) -0.08969(11) 0.53637(8) 0.0235(3) Uani 1 1 d . . .
N6 N 0.28822(8) -0.29705(12) 0.40298(9) 0.0240(3) Uani 1 1 d . . .
H6 H 0.2622(10) -0.2656(15) 0.3674(11) 0.029 Uiso 1 1 d . . .
N7 N 0.25197(7) 0.01336(11) 0.25891(8) 0.0228(3) Uani 1 1 d . . .
C1 C 0.09282(9) -0.07437(13) 0.41339(10) 0.0220(4) Uani 1 1 d . . .
C2 C 0.08305(9) -0.17595(14) 0.40593(10) 0.0253(4) Uani 1 1 d . . .
H2A H 0.0716 -0.2028 0.3583 0.030 Uiso 1 1 calc R . .
C3 C 0.08948(9) -0.23874(14) 0.46583(11) 0.0260(4) Uani 1 1 d . . .
C4 C 0.10689(9) -0.19886(14) 0.53490(10) 0.0254(4) Uani 1 1 d . . .
H4A H 0.1105 -0.2411 0.5764 0.030 Uiso 1 1 calc R . .
C5 C 0.11924(9) -0.09806(13) 0.54503(10) 0.0229(4) Uani 1 1 d . . .
C6 C 0.11196(8) -0.03758(13) 0.48354(10) 0.0200(4) Uani 1 1 d . . .
C7 C 0.08192(10) -0.00684(15) 0.34836(10) 0.0288(4) Uani 1 1 d . . .
H7A H 0.0460 0.0407 0.3555 0.043 Uiso 1 1 calc R . .
H7B H 0.0683 -0.0456 0.3040 0.043 Uiso 1 1 calc R . .
H7C H 0.1244 0.0284 0.3431 0.043 Uiso 1 1 calc R . .
C8 C 0.07917(11) -0.34854(14) 0.45616(12) 0.0362(5) Uani 1 1 d . . .
H8A H 0.0632 -0.3763 0.5003 0.054 Uiso 1 1 calc R . .
H8B H 0.1225 -0.3795 0.4481 0.054 Uiso 1 1 calc R . .
H8C H 0.0452 -0.3610 0.4138 0.054 Uiso 1 1 calc R . .
C9 C 0.14180(11) -0.05823(15) 0.62069(10) 0.0314(5) Uani 1 1 d . . .
H9A H 0.1118 -0.0039 0.6313 0.047 Uiso 1 1 calc R . .
H9B H 0.1888 -0.0342 0.6230 0.047 Uiso 1 1 calc R . .
H9C H 0.1395 -0.1107 0.6569 0.047 Uiso 1 1 calc R . .
C10 C 0.17608(9) 0.12055(13) 0.47708(9) 0.0197(4) Uani 1 1 d . . .
C11 C 0.07374(9) 0.12550(14) 0.52370(10) 0.0246(4) Uani 1 1 d . . .
H11A H 0.0318 0.1044 0.5390 0.029 Uiso 1 1 calc R . .
C12 C 0.09879(9) 0.21736(14) 0.52725(10) 0.0245(4) Uani 1 1 d . . .
H12A H 0.0782 0.2740 0.5457 0.029 Uiso 1 1 calc R . .
C13 C 0.20180(9) 0.30120(13) 0.48908(10) 0.0234(4) Uani 1 1 d . . .
H13A H 0.2454 0.2812 0.4719 0.028 Uiso 1 1 calc R . .
H13B H 0.2124 0.3354 0.5367 0.028 Uiso 1 1 calc R . .
C14 C 0.16407(10) 0.37107(14) 0.43379(10) 0.0269(4) Uani 1 1 d . . .
H14A H 0.1208 0.3920 0.4514 0.032 Uiso 1 1 calc R . .
H14B H 0.1922 0.4306 0.4289 0.032 Uiso 1 1 calc R . .
C15 C 0.08828(9) 0.35777(15) 0.31508(10) 0.0271(4) Uani 1 1 d . . .
C16 C 0.08411(11) 0.29689(18) 0.24545(11) 0.0392(5) Uani 1 1 d . . .
H16A H 0.0779 0.2273 0.2573 0.059 Uiso 1 1 calc R . .
H16B H 0.1264 0.3047 0.2229 0.059 Uiso 1 1 calc R . .
H16C H 0.0454 0.3193 0.2111 0.059 Uiso 1 1 calc R . .
C17 C 0.02249(11) 0.3438(2) 0.35017(13) 0.0496(6) Uani 1 1 d . . .
H17A H 0.0177 0.2743 0.3632 0.074 Uiso 1 1 calc R . .
H17B H -0.0166 0.3637 0.3154 0.074 Uiso 1 1 calc R . .
H17C H 0.0242 0.3844 0.3945 0.074 Uiso 1 1 calc R . .
C18 C 0.09782(12) 0.46577(16) 0.29693(12) 0.0407(5) Uani 1 1 d . . .
H18A H 0.1012 0.5048 0.3421 0.061 Uiso 1 1 calc R . .
H18B H 0.0587 0.4885 0.2633 0.061 Uiso 1 1 calc R . .
H18C H 0.1397 0.4736 0.2737 0.061 Uiso 1 1 calc R . .
C19 C 0.42138(9) 0.17283(14) 0.56827(10) 0.0248(4) Uani 1 1 d . . .
C20 C 0.44122(9) 0.27088(15) 0.57566(10) 0.0289(4) Uani 1 1 d . . .
H20A H 0.4809 0.2919 0.5554 0.035 Uiso 1 1 calc R . .
C21 C 0.40471(10) 0.33925(14) 0.61191(11) 0.0301(4) Uani 1 1 d . . .
C22 C 0.34720(10) 0.30711(14) 0.64131(11) 0.0279(4) Uani 1 1 d . . .
H22A H 0.3225 0.3528 0.6672 0.033 Uiso 1 1 calc R . .
C23 C 0.32433(9) 0.20999(14) 0.63426(10) 0.0234(4) Uani 1 1 d . . .
C24 C 0.36173(9) 0.14497(13) 0.59632(9) 0.0217(4) Uani 1 1 d . . .
C25 C 0.46484(10) 0.09784(16) 0.53530(11) 0.0313(5) Uani 1 1 d . . .
H25A H 0.4369 0.0614 0.4967 0.047 Uiso 1 1 calc R . .
H25B H 0.4840 0.0518 0.5734 0.047 Uiso 1 1 calc R . .
H25C H 0.5020 0.1314 0.5143 0.047 Uiso 1 1 calc R . .
C26 C 0.42837(12) 0.44480(16) 0.62015(14) 0.0432(6) Uani 1 1 d . . .
H26A H 0.4749 0.4466 0.6455 0.065 Uiso 1 1 calc R . .
H26B H 0.3979 0.4815 0.6487 0.065 Uiso 1 1 calc R . .
H26C H 0.4277 0.4749 0.5716 0.065 Uiso 1 1 calc R . .
C27 C 0.26203(10) 0.17742(15) 0.66728(11) 0.0300(4) Uani 1 1 d . . .
H27A H 0.2406 0.2346 0.6877 0.045 Uiso 1 1 calc R . .
H27B H 0.2751 0.1296 0.7064 0.045 Uiso 1 1 calc R . .
H27C H 0.2297 0.1468 0.6293 0.045 Uiso 1 1 calc R . .
C28 C 0.30365(9) 0.00912(13) 0.52396(9) 0.0208(4) Uani 1 1 d . . .
C29 C 0.35837(10) -0.03144(14) 0.63668(11) 0.0298(4) Uani 1 1 d . . .
H29A H 0.3833 -0.0250 0.6840 0.036 Uiso 1 1 calc R . .
C30 C 0.33407(10) -0.11494(15) 0.60466(10) 0.0300(4) Uani 1 1 d . . .
H30A H 0.3385 -0.1793 0.6249 0.036 Uiso 1 1 calc R . .
C31 C 0.27014(9) -0.16084(14) 0.48292(10) 0.0254(4) Uani 1 1 d . . .
H31A H 0.2437 -0.1252 0.4419 0.030 Uiso 1 1 calc R . .
H31B H 0.2381 -0.2031 0.5064 0.030 Uiso 1 1 calc R . .
C32 C 0.32324(9) -0.22495(14) 0.45307(10) 0.0259(4) Uani 1 1 d . . .
H32A H 0.3539 -0.1838 0.4268 0.031 Uiso 1 1 calc R . .
H32B H 0.3511 -0.2591 0.4938 0.031 Uiso 1 1 calc R . .
C33 C 0.33127(9) -0.36832(14) 0.36855(10) 0.0246(4) Uani 1 1 d . . .
C34 C 0.37252(10) -0.42877(15) 0.42858(11) 0.0317(5) Uani 1 1 d . . .
H34A H 0.3416 -0.4577 0.4607 0.048 Uiso 1 1 calc R . .
H34B H 0.4055 -0.3859 0.4574 0.048 Uiso 1 1 calc R . .
H34C H 0.3969 -0.4815 0.4061 0.048 Uiso 1 1 calc R . .
C35 C 0.28236(11) -0.43573(15) 0.32157(11) 0.0321(5) Uani 1 1 d . . .
H35A H 0.2551 -0.3967 0.2839 0.048 Uiso 1 1 calc R . .
H35B H 0.2520 -0.4685 0.3526 0.048 Uiso 1 1 calc R . .
H35C H 0.3084 -0.4855 0.2980 0.048 Uiso 1 1 calc R . .
C36 C 0.37920(10) -0.31863(15) 0.32005(11) 0.0315(5) Uani 1 1 d . . .
H36A H 0.3522 -0.2828 0.2803 0.047 Uiso 1 1 calc R . .
H36B H 0.4069 -0.3689 0.2992 0.047 Uiso 1 1 calc R . .
H36C H 0.4091 -0.2724 0.3496 0.047 Uiso 1 1 calc R . .
C37 C 0.31346(9) -0.03045(15) 0.28861(10) 0.0266(4) Uani 1 1 d . . .
H37A H 0.3274 -0.0900 0.2676 0.032 Uiso 1 1 calc R . .
C38 C 0.35350(9) 0.00867(15) 0.34566(10) 0.0262(4) Uani 1 1 d . . .
H38A H 0.3955 -0.0227 0.3624 0.031 Uiso 1 1 calc R . .
C39 C 0.33455(9) 0.09655(14) 0.38199(10) 0.0236(4) Uani 1 1 d . . .
H39A H 0.3730 0.1407 0.4015 0.028 Uiso 1 1 calc R . .
C40 C 0.27357(9) 0.14576(13) 0.34733(9) 0.0218(4) Uani 1 1 d . . .
H40A H 0.2745 0.2194 0.3461 0.026 Uiso 1 1 calc R . .
C41 C 0.23579(9) 0.09846(13) 0.28826(10) 0.0211(4) Uani 1 1 d . . .
H41A H 0.1951 0.1298 0.2673 0.025 Uiso 1 1 calc R . .
C42 C 0.11985(10) 0.03608(15) 0.14714(10) 0.0298(4) Uani 1 1 d . . .
H42A H 0.1384 0.1014 0.1381 0.045 Uiso 1 1 calc R . .
H42B H 0.0895 0.0409 0.1855 0.045 Uiso 1 1 calc R . .
H42C H 0.0941 0.0113 0.1019 0.045 Uiso 1 1 calc R . .
C43 C 0.25586(11) -0.07774(16) 0.10122(11) 0.0352(5) Uani 1 1 d . . .
H43A H 0.2711 -0.0140 0.0840 0.053 Uiso 1 1 calc R . .
H43B H 0.2304 -0.1132 0.0602 0.053 Uiso 1 1 calc R . .
H43C H 0.2956 -0.1168 0.1209 0.053 Uiso 1 1 calc R . .
C44 C 0.17432(10) -0.18149(14) 0.22818(11) 0.0286(4) Uani 1 1 d . . .
H44A H 0.2100 -0.2302 0.2226 0.043 Uiso 1 1 calc R . .
H44B H 0.1303 -0.2067 0.2055 0.043 Uiso 1 1 calc R . .
H44C H 0.1720 -0.1692 0.2804 0.043 Uiso 1 1 calc R . .
O1 O 0.43241(7) 0.09603(11) 0.78245(8) 0.0384(4) Uani 1 1 d DU . .
C45 C 0.4109(3) 0.1742(5) 0.8261(4) 0.0367(12) Uani 0.841(9) 1 d PDU A 1
H45A H 0.3763 0.1514 0.8572 0.044 Uiso 0.841(9) 1 calc PR A 1
H45B H 0.3920 0.2299 0.7953 0.044 Uiso 0.841(9) 1 calc PR A 1
C46 C 0.47770(15) 0.2031(3) 0.87263(19) 0.0440(10) Uani 0.841(9) 1 d PDU A 1
H46A H 0.4757 0.2715 0.8910 0.053 Uiso 0.841(9) 1 calc PR A 1
H46B H 0.4883 0.1578 0.9147 0.053 Uiso 0.841(9) 1 calc PR A 1
C47 C 0.5295(2) 0.1934(6) 0.8182(5) 0.0384(15) Uani 0.841(9) 1 d PDU A 1
H47A H 0.5717 0.1611 0.8411 0.046 Uiso 0.841(9) 1 calc PR A 1
H47B H 0.5413 0.2588 0.7994 0.046 Uiso 0.841(9) 1 calc PR A 1
C45' C 0.4181(17) 0.173(2) 0.832(2) 0.043(6) Uani 0.159(9) 1 d PDU A 2
H45C H 0.4158 0.1451 0.8815 0.052 Uiso 0.159(9) 1 calc PR A 2
H45D H 0.3734 0.2033 0.8151 0.052 Uiso 0.159(9) 1 calc PR A 2
C46' C 0.4735(8) 0.2513(15) 0.8360(15) 0.054(5) Uani 0.159(9) 1 d PDU A 2
H46C H 0.4828 0.2792 0.8860 0.064 Uiso 0.159(9) 1 calc PR A 2
H46D H 0.4610 0.3053 0.8007 0.064 Uiso 0.159(9) 1 calc PR A 2
C47' C 0.5344(11) 0.193(4) 0.815(3) 0.037(6) Uani 0.159(9) 1 d PDU A 2
H47C H 0.5567 0.1533 0.8567 0.044 Uiso 0.159(9) 1 calc PR A 2
H47D H 0.5684 0.2352 0.7950 0.044 Uiso 0.159(9) 1 calc PR A 2
C48 C 0.49370(11) 0.12993(19) 0.75694(12) 0.0410(5) Uani 1 1 d DU A .
H48A H 0.4833 0.1691 0.7116 0.049 Uiso 1 1 calc R B 1
H48B H 0.5229 0.0735 0.7465 0.049 Uiso 1 1 calc R B 1

loop_
_atom_site_aniso_label
_atom_site_aniso_U_11
_atom_site_aniso_U_22
_atom_site_aniso_U_33
_atom_site_aniso_U_23
_atom_site_aniso_U_13
_atom_site_aniso_U_12
Ni 0.01857(12) 0.02059(12) 0.01638(12) 0.00002(9) 0.00106(8) -0.00005(9)
Al 0.0261(3) 0.0262(3) 0.0205(3) -0.0014(2) 0.0013(2) -0.0004(2)
N1 0.0212(8) 0.0208(8) 0.0195(8) 0.0003(6) 0.0036(6) 0.0004(6)
N2 0.0227(8) 0.0200(8) 0.0197(8) 0.0004(6) 0.0021(6) 0.0004(6)
N3 0.0279(8) 0.0254(8) 0.0235(8) 0.0019(7) -0.0004(6) 0.0039(7)
N4 0.0272(8) 0.0202(8) 0.0172(8) -0.0011(6) -0.0005(6) 0.0024(6)
N5 0.0291(8) 0.0208(8) 0.0196(8) -0.0018(6) -0.0009(6) 0.0019(6)
N6 0.0239(8) 0.0243(8) 0.0231(8) -0.0045(7) -0.0002(6) 0.0002(6)
N7 0.0239(8) 0.0266(8) 0.0180(8) 0.0003(6) 0.0025(6) 0.0003(6)
C1 0.0171(8) 0.0279(10) 0.0215(9) -0.0008(8) 0.0038(7) -0.0013(7)
C2 0.0209(9) 0.0311(10) 0.0241(10) -0.0079(8) 0.0032(7) -0.0023(8)
C3 0.0228(9) 0.0241(10) 0.0314(11) -0.0038(8) 0.0048(8) 0.0002(7)
C4 0.0280(10) 0.0234(10) 0.0253(10) 0.0037(8) 0.0056(8) 0.0000(8)
C5 0.0236(9) 0.0257(10) 0.0197(9) -0.0018(7) 0.0044(7) -0.0001(7)
C6 0.0180(9) 0.0207(9) 0.0221(9) -0.0017(7) 0.0049(7) -0.0012(7)
C7 0.0297(10) 0.0346(11) 0.0213(10) 0.0009(8) -0.0001(8) -0.0051(8)
C8 0.0432(12) 0.0231(10) 0.0419(13) -0.0052(9) 0.0033(10) -0.0003(9)
C9 0.0461(12) 0.0275(10) 0.0204(10) -0.0003(8) 0.0032(9) -0.0014(9)
C10 0.0231(9) 0.0207(9) 0.0148(9) 0.0022(7) -0.0004(7) -0.0005(7)
C11 0.0230(9) 0.0273(10) 0.0244(10) -0.0003(8) 0.0073(8) 0.0021(8)
C12 0.0266(10) 0.0248(10) 0.0228(10) -0.0012(8) 0.0056(8) 0.0026(8)
C13 0.0255(9) 0.0206(9) 0.0238(10) -0.0002(7) 0.0017(7) -0.0019(7)
C14 0.0325(10) 0.0221(10) 0.0258(10) 0.0019(8) 0.0017(8) -0.0001(8)
C15 0.0237(10) 0.0321(11) 0.0251(10) 0.0042(8) 0.0019(8) 0.0048(8)
C16 0.0338(12) 0.0489(14) 0.0322(12) -0.0077(10) -0.0075(9) 0.0083(10)
C17 0.0283(12) 0.0792(19) 0.0417(14) 0.0146(13) 0.0062(10) 0.0080(12)
C18 0.0517(14) 0.0365(12) 0.0311(12) 0.0083(10) -0.0065(10) 0.0057(10)
C19 0.0231(9) 0.0305(10) 0.0192(9) -0.0006(8) -0.0039(7) 0.0030(8)
C20 0.0231(10) 0.0348(11) 0.0273(10) 0.0035(9) -0.0037(8) -0.0024(8)
C21 0.0301(10) 0.0243(10) 0.0332(11) 0.0003(8) -0.0077(8) -0.0002(8)
C22 0.0278(10) 0.0251(10) 0.0290(11) -0.0055(8) -0.0038(8) 0.0053(8)
C23 0.0243(9) 0.0267(10) 0.0180(9) -0.0017(8) -0.0025(7) 0.0027(8)
C24 0.0254(9) 0.0211(9) 0.0168(9) -0.0009(7) -0.0045(7) 0.0013(7)
C25 0.0257(10) 0.0405(12) 0.0273(11) -0.0033(9) 0.0014(8) 0.0049(9)
C26 0.0401(13) 0.0274(11) 0.0592(16) -0.0002(11) -0.0059(11) -0.0047(9)
C27 0.0331(11) 0.0307(11) 0.0267(11) -0.0055(9) 0.0058(8) 0.0008(8)
C28 0.0209(9) 0.0232(9) 0.0186(9) -0.0021(7) 0.0037(7) 0.0017(7)
C29 0.0402(11) 0.0281(11) 0.0195(10) 0.0017(8) -0.0033(8) 0.0060(9)
C30 0.0425(12) 0.0232(10) 0.0229(10) 0.0030(8) -0.0025(9) 0.0063(9)
C31 0.0274(10) 0.0225(9) 0.0254(10) -0.0029(8) -0.0001(8) 0.0014(8)
C32 0.0248(10) 0.0259(10) 0.0260(10) -0.0061(8) -0.0005(8) -0.0002(8)
C33 0.0281(10) 0.0238(10) 0.0224(10) -0.0036(8) 0.0046(8) -0.0004(8)
C34 0.0352(11) 0.0289(11) 0.0310(11) -0.0019(9) 0.0037(9) 0.0064(9)
C35 0.0376(12) 0.0305(11) 0.0282(11) -0.0064(9) 0.0038(9) -0.0047(9)
C36 0.0324(11) 0.0347(11) 0.0284(11) -0.0040(9) 0.0070(8) -0.0025(9)
C37 0.0274(10) 0.0297(10) 0.0231(10) -0.0013(8) 0.0040(8) 0.0081(8)
C38 0.0217(9) 0.0348(11) 0.0223(10) 0.0026(8) 0.0035(7) 0.0057(8)
C39 0.0191(9) 0.0307(10) 0.0213(10) 0.0007(8) 0.0030(7) -0.0030(7)
C40 0.0239(9) 0.0230(9) 0.0189(9) 0.0040(7) 0.0040(7) -0.0028(7)
C41 0.0211(9) 0.0227(9) 0.0200(9) 0.0056(7) 0.0039(7) 0.0009(7)
C42 0.0322(11) 0.0329(11) 0.0227(10) 0.0015(8) -0.0033(8) -0.0001(9)
C43 0.0354(11) 0.0421(12) 0.0282(11) -0.0085(9) 0.0048(9) -0.0040(9)
C44 0.0306(10) 0.0266(10) 0.0282(11) -0.0021(8) 0.0016(8) -0.0004(8)
O1 0.0385(8) 0.0350(8) 0.0413(9) -0.0065(7) 0.0034(7) -0.0032(6)
C45 0.034(2) 0.035(3) 0.040(2) -0.004(2) 0.0016(17) 0.0022(19)
C46 0.0470(18) 0.044(2) 0.0399(19) -0.0128(15) -0.0004(13) 0.0054(14)
C47 0.032(2) 0.037(3) 0.044(3) 0.006(2) -0.003(2) -0.0023(19)
C45' 0.043(10) 0.024(11) 0.065(15) 0.009(9) 0.021(11) 0.015(8)
C46' 0.047(8) 0.034(8) 0.078(12) -0.010(8) -0.001(8) 0.008(6)
C47' 0.043(9) 0.040(15) 0.030(13) -0.011(11) 0.020(10) -0.006(9)
C48 0.0398(12) 0.0543(14) 0.0283(12) 0.0015(10) 0.0020(9) 0.0009(11)

loop_
_atom_type_symbol
_atom_type_description
_atom_type_scat_dispersion_real
_atom_type_scat_dispersion_imag
_atom_type_scat_source
C C 0.0033 0.0016 'International Tables Vol C Tables 4.2.6.8 and 6.1.1.4'
H H 0.0000 0.0000 'International Tables Vol C Tables 4.2.6.8 and 6.1.1.4'
N N 0.0061 0.0033 'International Tables Vol C Tables 4.2.6.8 and 6.1.1.4'
Al Al 0.0645 0.0514 'International Tables Vol C Tables 4.2.6.8 and 6.1.1.4'
Ni Ni 0.3393 1.1124 'International Tables Vol C Tables 4.2.6.8 and 6.1.1.4'
O O 0.0106 0.0060 'International Tables Vol C Tables 4.2.6.8 and 6.1.1.4'

loop_
_geom_angle_atom_site_label_1
_geom_angle_atom_site_label_2
_geom_angle_atom_site_label_3
_geom_angle
C28 Ni C10 102.46(7)
C28 Ni C39 102.10(7)
C10 Ni C39 153.54(8)
C28 Ni C40 145.18(7)
C10 Ni C40 111.80(7)
C39 Ni C40 43.09(7)
N7 Al C43 106.21(8)
N7 Al C42 104.98(8)
C43 Al C42 111.93(9)
N7 Al C44 101.78(8)
C43 Al C44 112.11(9)
C42 Al C44 118.28(9)
C10 N1 C11 111.89(15)
C10 N1 C6 125.56(14)
C11 N1 C6 122.52(15)
C10 N2 C12 112.49(15)
C10 N2 C13 124.38(14)
C12 N2 C13 123.01(15)
C14 N3 C15 116.90(15)
C28 N4 C29 111.75(15)
C28 N4 C24 122.94(14)
C29 N4 C24 125.02(15)
C28 N5 C30 111.90(15)
C28 N5 C31 123.99(15)
C30 N5 C31 124.06(16)
C32 N6 C33 117.06(14)
C41 N7 C37 116.67(16)
C41 N7 Al 125.24(13)
C37 N7 Al 118.08(12)
C6 C1 C2 117.65(17)
C6 C1 C7 121.04(17)
C2 C1 C7 121.30(17)
C3 C2 C1 122.04(17)
C4 C3 C2 118.48(17)
C4 C3 C8 120.55(18)
C2 C3 C8 120.96(18)
C3 C4 C5 121.66(17)
C6 C5 C4 118.03(17)
C6 C5 C9 121.88(16)
C4 C5 C9 120.07(17)
C5 C6 C1 122.10(17)
C5 C6 N1 118.68(16)
C1 C6 N1 119.13(16)
N2 C10 N1 102.22(14)
N2 C10 Ni 125.11(13)
N1 C10 Ni 132.30(13)
C12 C11 N1 106.89(16)
C11 C12 N2 106.50(16)
N2 C13 C14 110.67(15)
N3 C14 C13 110.72(15)
N3 C15 C16 106.61(15)
N3 C15 C18 108.57(16)
C16 C15 C18 109.63(17)
N3 C15 C17 112.79(16)
C16 C15 C17 108.91(18)
C18 C15 C17 110.24(18)
C20 C19 C24 117.71(17)
C20 C19 C25 121.31(17)
C24 C19 C25 120.87(17)
C19 C20 C21 121.95(18)
C22 C21 C20 118.15(18)
C22 C21 C26 121.23(19)
C20 C21 C26 120.60(19)
C21 C22 C23 122.22(18)
C24 C23 C22 117.47(17)
C24 C23 C27 121.69(17)
C22 C23 C27 120.84(17)
C23 C24 C19 122.41(17)
C23 C24 N4 119.63(16)
C19 C24 N4 117.93(16)
N5 C28 N4 102.82(15)
N5 C28 Ni 128.79(13)
N4 C28 Ni 128.18(13)
C30 C29 N4 106.46(17)
C29 C30 N5 107.07(17)
N5 C31 C32 111.72(15)
N6 C32 C31 108.47(14)
N6 C33 C35 106.11(15)
N6 C33 C34 109.04(15)
C35 C33 C34 109.53(16)
N6 C33 C36 112.78(15)
C35 C33 C36 109.22(15)
C34 C33 C36 110.05(16)
C38 C37 N7 122.51(17)
C37 C38 C39 121.87(17)
C38 C39 C40 115.13(16)
C38 C39 Ni 116.10(13)
C40 C39 Ni 70.40(10)
C41 C40 C39 117.81(16)
C41 C40 Ni 112.13(12)
C39 C40 Ni 66.51(10)
N7 C41 C40 125.59(17)
C48 O1 C45 105.4(3)
C48 O1 C45' 102.2(10)
O1 C45 C46 102.1(4)
C47 C46 C45 102.2(3)
C46 C47 C48 104.2(4)
O1 C45' C46' 110.1(16)
C45' C46' C47' 102(2)
C46' C47' C48 95.8(13)
O1 C48 C47 106.1(3)
O1 C48 C47' 110.3(17)

loop_
_geom_bond_atom_site_label_1
_geom_bond_atom_site_label_2
_geom_bond_distance
Ni C28 1.8947(18)
Ni C10 1.9225(17)
Ni C39 1.9542(17)
Ni C40 2.0073(17)
Al N7 1.9660(16)
Al C43 1.984(2)
Al C42 1.990(2)
Al C44 1.997(2)
N1 C10 1.373(2)
N1 C11 1.387(2)
N1 C6 1.439(2)
N2 C10 1.370(2)
N2 C12 1.382(2)
N2 C13 1.465(2)
N3 C14 1.456(2)
N3 C15 1.479(2)
N4 C28 1.375(2)
N4 C29 1.388(2)
N4 C24 1.441(2)
N5 C28 1.362(2)
N5 C30 1.386(2)
N5 C31 1.459(2)
N6 C32 1.460(2)
N6 C33 1.478(2)
N7 C41 1.329(2)
N7 C37 1.403(2)
C1 C6 1.392(2)
C1 C2 1.396(3)
C1 C7 1.501(3)
C2 C3 1.386(3)
C3 C4 1.385(3)
C3 C8 1.511(3)
C4 C5 1.398(3)
C5 C6 1.390(3)
C5 C9 1.509(3)
C11 C12 1.340(3)
C13 C14 1.519(3)
C15 C16 1.517(3)
C15 C18 1.520(3)
C15 C17 1.529(3)
C19 C20 1.389(3)
C19 C24 1.393(3)
C19 C25 1.504(3)
C20 C21 1.392(3)
C21 C22 1.384(3)
C21 C26 1.508(3)
C22 C23 1.394(3)
C23 C24 1.390(2)
C23 C27 1.501(3)
C29 C30 1.339(3)
C31 C32 1.514(2)
C33 C35 1.522(3)
C33 C34 1.530(3)
C33 C36 1.531(3)
C37 C38 1.345(3)
C38 C39 1.438(3)
C39 C40 1.456(2)
C40 C41 1.398(3)
O1 C48 1.425(3)
O1 C45 1.424(4)
O1 C45' 1.438(17)
C45 C46 1.535(6)
C46 C47 1.518(7)
C47 C48 1.523(4)
C45' C46' 1.519(15)
C46' C47' 1.524(15)
C47' C48 1.525(15)

loop_
_geom_torsion_atom_site_label_1
_geom_torsion_atom_site_label_2
_geom_torsion_atom_site_label_3
_geom_torsion_atom_site_label_4
_geom_torsion
C43 Al N7 C41 125.33(15)
C42 Al N7 C41 6.61(16)
C44 Al N7 C41 -117.22(15)
C43 Al N7 C37 -55.85(15)
C42 Al N7 C37 -174.57(13)
C44 Al N7 C37 61.60(14)
C6 C1 C2 C3 2.3(3)
C7 C1 C2 C3 -176.63(17)
C1 C2 C3 C4 -0.7(3)
C1 C2 C3 C8 -179.51(17)
C2 C3 C4 C5 -1.3(3)
C8 C3 C4 C5 177.54(17)
C3 C4 C5 C6 1.5(3)
C3 C4 C5 C9 -176.67(17)
C4 C5 C6 C1 0.2(3)
C9 C5 C6 C1 178.34(17)
C4 C5 C6 N1 176.63(15)
C9 C5 C6 N1 -5.2(3)
C2 C1 C6 C5 -2.0(3)
C7 C1 C6 C5 176.91(17)
C2 C1 C6 N1 -178.47(15)
C7 C1 C6 N1 0.5(2)
C10 N1 C6 C5 106.5(2)
C11 N1 C6 C5 -71.4(2)
C10 N1 C6 C1 -76.9(2)
C11 N1 C6 C1 105.2(2)
C12 N2 C10 N1 -0.02(19)
C13 N2 C10 N1 -176.14(15)
C12 N2 C10 Ni -173.80(12)
C13 N2 C10 Ni 10.1(2)
C11 N1 C10 N2 0.20(19)
C6 N1 C10 N2 -177.91(16)
C11 N1 C10 Ni 173.31(14)
C6 N1 C10 Ni -4.8(3)
C28 Ni C10 N2 106.49(15)
C39 Ni C10 N2 -51.3(2)
C40 Ni C10 N2 -67.16(16)
C28 Ni C10 N1 -65.27(18)
C39 Ni C10 N1 136.96(18)
C40 Ni C10 N1 121.07(17)
C10 N1 C11 C12 -0.3(2)
C6 N1 C11 C12 177.88(16)
N1 C11 C12 N2 0.3(2)
C10 N2 C12 C11 -0.2(2)
C13 N2 C12 C11 176.03(16)
C10 N2 C13 C14 112.03(19)
C12 N2 C13 C14 -63.7(2)
C15 N3 C14 C13 151.41(16)
N2 C13 C14 N3 -60.7(2)
C14 N3 C15 C16 -179.46(17)
C14 N3 C15 C18 62.5(2)
C14 N3 C15 C17 -60.0(2)
C24 C19 C20 C21 2.2(3)
C25 C19 C20 C21 -174.16(18)
C19 C20 C21 C22 0.2(3)
C19 C20 C21 C26 178.89(19)
C20 C21 C22 C23 -1.5(3)
C26 C21 C22 C23 179.87(19)
C21 C22 C23 C24 0.2(3)
C21 C22 C23 C27 179.57(18)
C22 C23 C24 C19 2.4(3)
C27 C23 C24 C19 -176.97(17)
C22 C23 C24 N4 -179.67(16)
C27 C23 C24 N4 1.0(3)
C20 C19 C24 C23 -3.6(3)
C25 C19 C24 C23 172.82(17)
C20 C19 C24 N4 178.48(16)
C25 C19 C24 N4 -5.2(3)
C28 N4 C24 C23 99.3(2)
C29 N4 C24 C23 -87.5(2)
C28 N4 C24 C19 -82.7(2)
C29 N4 C24 C19 90.6(2)
C30 N5 C28 N4 0.56(19)
C31 N5 C28 N4 -177.06(15)
C30 N5 C28 Ni -174.46(13)
C31 N5 C28 Ni 7.9(3)
C29 N4 C28 N5 -0.63(19)
C24 N4 C28 N5 173.43(15)
C29 N4 C28 Ni 174.43(13)
C24 N4 C28 Ni -11.5(2)
C10 Ni C28 N5 91.97(16)
C39 Ni C28 N5 -97.96(16)
C40 Ni C28 N5 -98.38(19)
C10 Ni C28 N4 -81.85(16)
C39 Ni C28 N4 88.22(16)
C40 Ni C28 N4 87.79(19)
C28 N4 C29 C30 0.5(2)
C24 N4 C29 C30 -173.43(17)
N4 C29 C30 N5 -0.1(2)
C28 N5 C30 C29 -0.3(2)
C31 N5 C30 C29 177.33(17)
C28 N5 C31 C32 109.59(19)
C30 N5 C31 C32 -67.7(2)
C33 N6 C32 C31 -179.05(15)
N5 C31 C32 N6 177.23(15)
C32 N6 C33 C35 178.33(16)
C32 N6 C33 C34 60.4(2)
C32 N6 C33 C36 -62.1(2)
C41 N7 C37 C38 2.4(3)
Al N7 C37 C38 -176.54(15)
N7 C37 C38 C39 2.4(3)
C37 C38 C39 C40 -6.9(3)
C37 C38 C39 Ni 72.6(2)
C28 Ni C39 C38 71.24(15)
C10 Ni C39 C38 -130.97(17)
C40 Ni C39 C38 -109.12(18)
C28 Ni C39 C40 -179.64(11)
C10 Ni C39 C40 -21.8(2)
C38 C39 C40 C41 6.8(2)
Ni C39 C40 C41 -103.60(15)
C38 C39 C40 Ni 110.41(15)
C28 Ni C40 C41 112.48(16)
C10 Ni C40 C41 -78.42(15)
C39 Ni C40 C41 111.87(18)
C28 Ni C40 C39 0.61(18)
C10 Ni C40 C39 169.72(11)
C37 N7 C41 C40 -2.2(3)
Al N7 C41 C40 176.60(13)
C39 C40 C41 N7 -2.5(3)
Ni C40 C41 N7 -76.8(2)
C48 O1 C45 C46 -45.4(6)
C45' O1 C45 C46 17(14)
O1 C45 C46 C47 38.4(7)
C45 C46 C47 C48 -18.0(7)
C48 O1 C45' C46' -1(4)
C45 O1 C45' C46' -120(17)
O1 C45' C46' C47' -26(5)
C45' C46' C47' C48 38(4)
C45 O1 C48 C47 34.0(5)
C45' O1 C48 C47 28(2)
C45 O1 C48 C47' 35(2)
C45' O1 C48 C47' 29(3)
C46 C47 C48 O1 -8.3(6)
C46' C47' C48 O1 -44(4)
